data_4504056
loop_
_publ_author_name
'Childs, Scott L.'
'Hardcastle, Kenneth I.'

_publ_section_title
;
 Cocrystals of Piroxicam with Carboxylic Acids
;
_journal_issue 7
_journal_name_full 'Crystal Growth &amp; Design'
_journal_page_first 1291
_journal_paper_doi 10.1021/cg060742p
_journal_volume 7
_journal_year 2007
_chemical_formula_moiety 'C15 H13 N3 O4 S, C8 H16 O2'
_chemical_formula_sum 'C23 H29 N3 O6 S'
_chemical_formula_weight 475.55
_chemical_name_common 'piroxicam:caprylic acid cocrystal (1:1)'
_chemical_name_systematic
;

 4-Hydroxy-2-methyl-N-(2-pyridyl)-2H-1,2-benzothiazine
 -3-carboxamide-1,1-dioxide 1-heptanecarboxylic acid

;
_space_group_IT_number 2
_symmetry_cell_setting triclinic
_symmetry_space_group_name_Hall '-P 1'
_symmetry_space_group_name_H-M 'P -1'
_atom_sites_solution_hydrogens geom
_atom_sites_solution_primary direct
_atom_sites_solution_secondary difmap
_audit_creation_method SHELXL-97
_cell_angle_alpha 94.674(3)
_cell_angle_beta 105.723(3)
_cell_angle_gamma 97.953(3)
_cell_formula_units_Z 2
_cell_length_a 8.4286(6)
_cell_length_b 9.7241(6)
_cell_length_c 15.2060(9)
_cell_measurement_reflns_used 5271
_cell_measurement_temperature 173(2)
_cell_measurement_theta_max 65.742
_cell_measurement_theta_min 3.048
_cell_volume 1178.83(13)
_computing_cell_refinement 'Bruker SMART'
_computing_data_collection 'Bruker SMART'
_computing_data_reduction 'Bruker SAINT'
_computing_molecular_graphics 'Bruker SHELXTL'
_computing_publication_material 'Bruker SHELXTL'
_computing_structure_refinement 'SHELXL-97 (Sheldrick, 1997)'
_computing_structure_solution 'SHELXS-97 (Sheldrick, 1990)'
_diffrn_ambient_temperature 173(2)
_diffrn_measured_fraction_theta_full 0.776
_diffrn_measured_fraction_theta_max 0.776
_diffrn_measurement_device_type 'CCD area detector'
_diffrn_measurement_method 'phi and omega scans'
_diffrn_radiation_monochromator graphite
_diffrn_radiation_source 'fine-focus sealed tube'
_diffrn_radiation_type CuK\a
_diffrn_radiation_wavelength 1.54178
_diffrn_reflns_av_R_equivalents 0.0214
_diffrn_reflns_av_sigmaI/netI 0.0239
_diffrn_reflns_limit_h_max 8
_diffrn_reflns_limit_h_min -9
_diffrn_reflns_limit_k_max 10
_diffrn_reflns_limit_k_min -11
_diffrn_reflns_limit_l_max 17
_diffrn_reflns_limit_l_min -17
_diffrn_reflns_number 9047
_diffrn_reflns_theta_full 65.95
_diffrn_reflns_theta_max 65.95
_diffrn_reflns_theta_min 3.04
_exptl_absorpt_coefficient_mu 1.595
_exptl_absorpt_correction_T_max 0.7623
_exptl_absorpt_correction_T_min 0.5609
_exptl_absorpt_correction_type multi-scan
_exptl_absorpt_process_details 'SADABS V2.10, Sheldrick 2003'
_exptl_crystal_colour colorless
_exptl_crystal_density_diffrn 1.340
_exptl_crystal_density_meas 0
_exptl_crystal_density_method 'not measured'
_exptl_crystal_description rod
_exptl_crystal_F_000 504
_exptl_crystal_size_max 0.41
_exptl_crystal_size_mid 0.18
_exptl_crystal_size_min 0.18
_refine_diff_density_max 0.836
_refine_diff_density_min -1.441
_refine_diff_density_rms 0.139
_refine_ls_extinction_coef 0.0132(13)
_refine_ls_extinction_expression Fc^*^=kFc[1+0.001xFc^2^\l^3^/sin(2\q)]^-1/4^
_refine_ls_extinction_method SHELXL
_refine_ls_goodness_of_fit_ref 1.075
_refine_ls_hydrogen_treatment constr
_refine_ls_matrix_type full
_refine_ls_number_parameters 303
_refine_ls_number_reflns 3182
_refine_ls_number_restraints 0
_refine_ls_restrained_S_all 1.075
_refine_ls_R_factor_all 0.1379
_refine_ls_R_factor_gt 0.0855
_refine_ls_shift/su_max 0.000
_refine_ls_shift/su_mean 0.000
_refine_ls_structure_factor_coef Fsqd
_refine_ls_weighting_details 'calc w=1/[\s^2^(Fo^2^)+(0.0700P)^2^+10.0000P] where P=(Fo^2^+2Fc^2^)/3'
_refine_ls_weighting_scheme calc
_refine_ls_wR_factor_gt 0.2029
_refine_ls_wR_factor_ref 0.2715
_reflns_number_gt 2423
_reflns_number_total 3182
_reflns_threshold_expression >2sigma(I)
_cod_data_source_file cg060742psi20061021_092419.cif
_cod_data_source_block 3
_cod_depositor_comments
;
The following automatic conversions were performed:

'_symmetry_cell_setting' value 'Triclinic' changed to 'triclinic'
according to /home/saulius/struct/CIF-dictionaries/cif_core.dic
dictionary named 'cif_core.dic' version 2.4.1 from 2010-06-29.

Automatic conversion script
Id: cif_fix_values 1715 2011-07-08 13:25:40Z adriana 
;
_cod_original_sg_symbol_H-M P-1
_cod_database_code 4504056

loop_
_symmetry_equiv_pos_as_xyz
'x, y, z'
'-x, -y, -z'

loop_
_atom_site_label
_atom_site_type_symbol
_atom_site_fract_x
_atom_site_fract_y
_atom_site_fract_z
_atom_site_U_iso_or_equiv
_atom_site_adp_type
_atom_site_occupancy
_atom_site_symmetry_multiplicity
_atom_site_calc_flag
_atom_site_refinement_flags
C1 C 0.2442(10) 0.2272(7) 0.3544(4) 0.0363(17) Uani 1 1 d .
C2 C 0.3753(11) 0.2713(7) 0.3222(5) 0.0425(19) Uani 1 1 d .
C3 C 0.3844(10) 0.2174(7) 0.2305(4) 0.0392(18) Uani 1 1 d .
C4 C 0.5351(11) 0.2296(7) 0.2093(5) 0.046(2) Uani 1 1 d .
H4 H 0.6357 0.2729 0.2541 0.055 Uiso 1 1 calc R
C5 C 0.5380(11) 0.1779(8) 0.1217(5) 0.048(2) Uani 1 1 d .
H5 H 0.6416 0.1867 0.1074 0.057 Uiso 1 1 calc R
C6 C 0.3948(11) 0.1142(7) 0.0555(5) 0.046(2) Uani 1 1 d .
H6 H 0.3994 0.0795 -0.0038 0.056 Uiso 1 1 calc R
C7 C 0.2436(12) 0.1014(7) 0.0762(5) 0.047(2) Uani 1 1 d .
H7 H 0.1431 0.0576 0.0313 0.057 Uiso 1 1 calc R
C8 C 0.2411(10) 0.1532(7) 0.1631(4) 0.0364(17) Uani 1 1 d .
C9 C 0.2318(10) 0.2918(7) 0.4416(5) 0.0403(18) Uani 1 1 d .
C10 C 0.0306(11) 0.3213(7) 0.5313(5) 0.0426(19) Uani 1 1 d .
C11 C 0.1317(11) 0.4163(7) 0.6038(5) 0.0453(19) Uani 1 1 d .
H11 H 0.2473 0.4430 0.6099 0.054 Uiso 1 1 calc R
C12 C 0.0592(11) 0.4723(8) 0.6682(5) 0.049(2) Uani 1 1 d .
H12 H 0.1269 0.5372 0.7190 0.059 Uiso 1 1 calc R
C13 C -0.1091(11) 0.4349(7) 0.6592(5) 0.0457(19) Uani 1 1 d .
H13 H -0.1595 0.4737 0.7020 0.055 Uiso 1 1 calc R
C14 C -0.2011(11) 0.3378(8) 0.5846(5) 0.0481(19) Uani 1 1 d .
H14 H -0.3170 0.3100 0.5772 0.058 Uiso 1 1 calc R
C15 C 0.1290(12) -0.0257(7) 0.3180(6) 0.055(2) Uani 1 1 d .
H15A H 0.2194 -0.0524 0.2947 0.082 Uiso 1 1 calc R
H15B H 0.0246 -0.0897 0.2867 0.082 Uiso 1 1 calc R
H15C H 0.1565 -0.0308 0.3844 0.082 Uiso 1 1 calc R
C16 C 0.6861(13) 0.9848(8) 0.3732(6) 0.056(2) Uani 1 1 d .
C17 C 0.5721(12) 0.8508(8) 0.3309(6) 0.055(2) Uani 1 1 d .
H17A H 0.4651 0.8523 0.3459 0.066 Uiso 1 1 calc R
H17B H 0.6223 0.7731 0.3595 0.066 Uiso 1 1 calc R
C18 C 0.5350(12) 0.8202(8) 0.2276(6) 0.057(2) Uani 1 1 d .
H18A H 0.6419 0.8267 0.2117 0.068 Uiso 1 1 calc R
H18B H 0.4744 0.8924 0.1982 0.068 Uiso 1 1 calc R
C19 C 0.4313(12) 0.6766(8) 0.1884(5) 0.058(2) Uani 1 1 d .
H19A H 0.4975 0.6043 0.2125 0.070 Uiso 1 1 calc R
H19B H 0.3307 0.6661 0.2106 0.070 Uiso 1 1 calc R
C20 C 0.3766(12) 0.6503(8) 0.0849(6) 0.054(2) Uani 1 1 d .
H20A H 0.4769 0.6639 0.0625 0.065 Uiso 1 1 calc R
H20B H 0.3071 0.7206 0.0608 0.065 Uiso 1 1 calc R
C21 C 0.2776(11) 0.5044(8) 0.0461(6) 0.054(2) Uani 1 1 d .
H21A H 0.3508 0.4343 0.0650 0.065 Uiso 1 1 calc R
H21B H 0.1834 0.4872 0.0732 0.065 Uiso 1 1 calc R
C22 C 0.2089(12) 0.4838(8) -0.0580(6) 0.059(2) Uani 1 1 d .
H22A H 0.1353 0.5536 -0.0770 0.071 Uiso 1 1 calc R
H22B H 0.3029 0.5010 -0.0852 0.071 Uiso 1 1 calc R
C23 C 0.1109(13) 0.3386(9) -0.0960(6) 0.069(3) Uani 1 1 d .
H23A H 0.1844 0.2690 -0.0803 0.103 Uiso 1 1 calc R
H23B H 0.0671 0.3323 -0.1631 0.103 Uiso 1 1 calc R
H23C H 0.0178 0.3205 -0.0692 0.103 Uiso 1 1 calc R
N1 N 0.1080(7) 0.1209(5) 0.2999(3) 0.0347(14) Uani 1 1 d .
N2 N 0.0820(8) 0.2565(6) 0.4603(4) 0.0374(14) Uani 1 1 d .
H2N H -0.0086 0.1689 0.4015 0.045 Uiso 1 1 d R
N3 N -0.1340(9) 0.2809(6) 0.5221(4) 0.0464(17) Uani 1 1 d .
O1 O 0.3501(7) 0.3791(5) 0.4935(3) 0.0465(14) Uani 1 1 d .
O2 O 0.5042(7) 0.3714(5) 0.3688(3) 0.0485(14) Uani 1 1 d .
H2 H 0.4955 0.3933 0.4217 0.073 Uiso 1 1 calc R
O3 O -0.0023(7) 0.2804(5) 0.1878(3) 0.0474(14) Uani 1 1 d .
O4 O -0.0650(7) 0.0253(5) 0.1398(3) 0.0467(13) Uani 1 1 d .
O5 O 0.8141(12) 1.0208(10) 0.3582(8) 0.148(5) Uani 1 1 d .
O6 O 0.6310(10) 1.0644(7) 0.4256(5) 0.083(2) Uani 1 1 d .
H6A H 0.6996 1.1392 0.4449 0.125 Uiso 1 1 calc R
S1 S 0.0491(2) 0.14525(18) 0.19134(11) 0.0407(6) Uani 1 1 d .

loop_
_atom_site_aniso_label
_atom_site_aniso_U_11
_atom_site_aniso_U_22
_atom_site_aniso_U_33
_atom_site_aniso_U_23
_atom_site_aniso_U_13
_atom_site_aniso_U_12
C1 0.060(5) 0.027(3) 0.020(3) 0.001(3) 0.007(3) 0.008(3)
C2 0.076(6) 0.027(3) 0.028(3) 0.003(3) 0.023(4) 0.005(4)
C3 0.068(5) 0.027(3) 0.022(3) 0.001(3) 0.015(3) 0.005(3)
C4 0.072(6) 0.038(4) 0.033(4) 0.006(3) 0.025(4) 0.006(4)
C5 0.071(6) 0.041(4) 0.041(4) 0.012(3) 0.028(4) 0.014(4)
C6 0.081(6) 0.037(4) 0.024(4) 0.000(3) 0.021(4) 0.011(4)
C7 0.083(6) 0.037(4) 0.030(4) 0.005(3) 0.028(4) 0.012(4)
C8 0.057(5) 0.026(3) 0.030(4) 0.006(3) 0.017(3) 0.011(3)
C9 0.065(5) 0.030(4) 0.030(4) 0.007(3) 0.020(4) 0.004(4)
C10 0.074(6) 0.025(3) 0.034(4) 0.007(3) 0.026(4) 0.002(4)
C11 0.063(5) 0.038(4) 0.039(4) 0.004(3) 0.023(4) 0.004(4)
C12 0.071(6) 0.040(4) 0.040(4) -0.002(3) 0.030(4) 0.000(4)
C13 0.062(5) 0.035(4) 0.041(4) 0.001(3) 0.023(4) -0.004(4)
C14 0.056(5) 0.046(4) 0.050(5) 0.016(4) 0.027(4) 0.006(4)
C15 0.088(7) 0.030(4) 0.053(5) 0.011(3) 0.027(5) 0.014(4)
C16 0.086(7) 0.044(5) 0.047(5) 0.007(4) 0.035(5) 0.011(5)
C17 0.077(6) 0.037(4) 0.054(5) 0.006(4) 0.023(5) 0.013(4)
C18 0.069(6) 0.047(5) 0.050(5) 0.009(4) 0.017(4) -0.005(4)
C19 0.079(7) 0.042(4) 0.046(5) 0.006(4) 0.013(4) -0.005(4)
C20 0.065(6) 0.042(4) 0.057(5) 0.010(4) 0.022(4) 0.003(4)
C21 0.066(6) 0.041(4) 0.054(5) 0.013(4) 0.016(4) 0.006(4)
C22 0.073(6) 0.045(5) 0.052(5) 0.012(4) 0.003(4) 0.012(4)
C23 0.086(7) 0.053(5) 0.054(5) 0.009(4) 0.002(5) 0.005(5)
N1 0.050(4) 0.029(3) 0.023(3) 0.000(2) 0.009(3) 0.003(3)
N2 0.058(4) 0.033(3) 0.025(3) -0.003(2) 0.022(3) 0.003(3)
N3 0.076(5) 0.036(3) 0.036(3) 0.009(3) 0.029(3) 0.008(3)
O1 0.067(4) 0.041(3) 0.029(3) -0.003(2) 0.016(3) -0.001(3)
O2 0.061(4) 0.045(3) 0.033(3) -0.011(2) 0.015(3) -0.009(3)
O3 0.067(4) 0.045(3) 0.037(3) 0.009(2) 0.016(3) 0.028(3)
O4 0.056(3) 0.042(3) 0.035(3) -0.015(2) 0.012(2) -0.002(2)
O5 0.123(7) 0.127(7) 0.191(10) -0.101(7) 0.121(8) -0.067(6)
O6 0.086(5) 0.068(4) 0.096(5) -0.027(4) 0.049(5) -0.010(4)
S1 0.0595(13) 0.0358(10) 0.0270(9) 0.0017(7) 0.0131(8) 0.0085(9)

loop_
_atom_type_symbol
_atom_type_description
_atom_type_scat_dispersion_real
_atom_type_scat_dispersion_imag
_atom_type_scat_source
C C 0.0181 0.0091 'International Tables Vol C Tables 4.2.6.8 and 6.1.1.4'
H H 0.0000 0.0000 'International Tables Vol C Tables 4.2.6.8 and 6.1.1.4'
N N 0.0311 0.0180 'International Tables Vol C Tables 4.2.6.8 and 6.1.1.4'
O O 0.0492 0.0322 'International Tables Vol C Tables 4.2.6.8 and 6.1.1.4'
S S 0.3331 0.5567 'International Tables Vol C Tables 4.2.6.8 and 6.1.1.4'

loop_
_geom_angle_atom_site_label_1
_geom_angle_atom_site_label_2
_geom_angle_atom_site_label_3
_geom_angle
C2 C1 N1 120.4(6)
C2 C1 C9 121.0(7)
N1 C1 C9 118.4(6)
O2 C2 C1 123.3(6)
O2 C2 C3 114.1(6)
C1 C2 C3 122.5(7)
C8 C3 C4 118.2(6)
C8 C3 C2 120.4(7)
C4 C3 C2 121.3(7)
C3 C4 C5 119.5(8)
C3 C4 H4 120.3
C5 C4 H4 120.3
C6 C5 C4 121.6(8)
C6 C5 H5 119.2
C4 C5 H5 119.2
C5 C6 C7 119.3(7)
C5 C6 H6 120.4
C7 C6 H6 120.4
C8 C7 C6 118.9(8)
C8 C7 H7 120.6
C6 C7 H7 120.6
C7 C8 C3 122.5(7)
C7 C8 S1 120.5(6)
C3 C8 S1 117.0(5)
O1 C9 N2 122.9(6)
O1 C9 C1 120.8(7)
N2 C9 C1 116.2(7)
N3 C10 C11 121.8(7)
N3 C10 N2 112.6(6)
C11 C10 N2 125.6(8)
C10 C11 C12 118.1(8)
C10 C11 H11 120.9
C12 C11 H11 120.9
C13 C12 C11 121.1(7)
C13 C12 H12 119.4
C11 C12 H12 119.4
C12 C13 C14 116.9(7)
C12 C13 H13 121.6
C14 C13 H13 121.6
N3 C14 C13 123.2(8)
N3 C14 H14 118.4
C13 C14 H14 118.4
N1 C15 H15A 109.5
N1 C15 H15B 109.5
H15A C15 H15B 109.5
N1 C15 H15C 109.5
H15A C15 H15C 109.5
H15B C15 H15C 109.5
O5 C16 O6 120.9(9)
O5 C16 C17 124.2(8)
O6 C16 C17 114.9(8)
C16 C17 C18 115.2(7)
C16 C17 H17A 108.5
C18 C17 H17A 108.5
C16 C17 H17B 108.5
C18 C17 H17B 108.5
H17A C17 H17B 107.5
C17 C18 C19 113.4(6)
C17 C18 H18A 108.9
C19 C18 H18A 108.9
C17 C18 H18B 108.9
C19 C18 H18B 108.9
H18A C18 H18B 107.7
C20 C19 C18 114.2(6)
C20 C19 H19A 108.7
C18 C19 H19A 108.7
C20 C19 H19B 108.7
C18 C19 H19B 108.7
H19A C19 H19B 107.6
C19 C20 C21 113.9(6)
C19 C20 H20A 108.8
C21 C20 H20A 108.8
C19 C20 H20B 108.8
C21 C20 H20B 108.8
H20A C20 H20B 107.7
C22 C21 C20 113.5(6)
C22 C21 H21A 108.9
C20 C21 H21A 108.9
C22 C21 H21B 108.9
C20 C21 H21B 108.9
H21A C21 H21B 107.7
C23 C22 C21 113.1(7)
C23 C22 H22A 109.0
C21 C22 H22A 109.0
C23 C22 H22B 109.0
C21 C22 H22B 109.0
H22A C22 H22B 107.8
C22 C23 H23A 109.5
C22 C23 H23B 109.5
H23A C23 H23B 109.5
C22 C23 H23C 109.5
H23A C23 H23C 109.5
H23B C23 H23C 109.5
C1 N1 C15 114.4(6)
C1 N1 S1 112.7(4)
C15 N1 S1 115.7(4)
C9 N2 C10 126.5(6)
C9 N2 H2N 110.1
C10 N2 H2N 123.1
C14 N3 C10 118.9(7)
C2 O2 H2 109.5
C16 O6 H6A 109.5
O4 S1 O3 119.0(3)
O4 S1 N1 109.2(3)
O3 S1 N1 107.2(3)
O4 S1 C8 109.5(3)
O3 S1 C8 109.3(3)
N1 S1 C8 101.1(3)

loop_
_geom_bond_atom_site_label_1
_geom_bond_atom_site_label_2
_geom_bond_distance
C1 C2 1.357(11)
C1 N1 1.445(9)
C1 C9 1.455(9)
C2 O2 1.345(9)
C2 C3 1.475(9)
C3 C8 1.383(10)
C3 C4 1.385(11)
C4 C5 1.392(10)
C4 H4 0.9500
C5 C6 1.374(12)
C5 H5 0.9500
C6 C7 1.385(11)
C6 H6 0.9500
C7 C8 1.382(9)
C7 H7 0.9500
C8 S1 1.777(8)
C9 O1 1.252(9)
C9 N2 1.373(10)
C10 N3 1.355(10)
C10 C11 1.379(11)
C10 N2 1.403(9)
C11 C12 1.399(10)
C11 H11 0.9500
C12 C13 1.381(11)
C12 H12 0.9500
C13 C14 1.387(11)
C13 H13 0.9500
C14 N3 1.349(10)
C14 H14 0.9500
C15 N1 1.499(9)
C15 H15A 0.9800
C15 H15B 0.9800
C15 H15C 0.9800
C16 O5 1.175(11)
C16 O6 1.284(10)
C16 C17 1.489(12)
C17 C18 1.512(11)
C17 H17A 0.9900
C17 H17B 0.9900
C18 C19 1.521(11)
C18 H18A 0.9900
C18 H18B 0.9900
C19 C20 1.505(11)
C19 H19A 0.9900
C19 H19B 0.9900
C20 C21 1.526(11)
C20 H20A 0.9900
C20 H20B 0.9900
C21 C22 1.517(11)
C21 H21A 0.9900
C21 H21B 0.9900
C22 C23 1.515(11)
C22 H22A 0.9900
C22 H22B 0.9900
C23 H23A 0.9800
C23 H23B 0.9800
C23 H23C 0.9800
N1 S1 1.637(5)
N2 H2N 1.1973
O2 H2 0.8400
O3 S1 1.440(5)
O4 S1 1.425(5)
O6 H6A 0.8400

loop_
_geom_hbond_atom_site_label_D
_geom_hbond_atom_site_label_H
_geom_hbond_atom_site_label_A
_geom_hbond_distance_DH
_geom_hbond_distance_HA
_geom_hbond_distance_DA
_geom_hbond_angle_DHA
_geom_hbond_site_symmetry_A
N2 H2N O5 1.20 1.86 2.975(10) 152.8 1_445
N2 H2N N1 1.20 2.10 2.753(7) 110.3 .
O2 H2 O1 0.84 1.85 2.575(7) 143.8 .
O2 H2 O1 0.84 2.47 2.955(7) 118.0 2_666
O6 H6A N3 0.84 1.89 2.697(10) 162.1 1_665

loop_
_geom_torsion_atom_site_label_1
_geom_torsion_atom_site_label_2
_geom_torsion_atom_site_label_3
_geom_torsion_atom_site_label_4
_geom_torsion
N1 C1 C2 O2 178.8(6)
C9 C1 C2 O2 2.8(11)
N1 C1 C2 C3 1.7(11)
C9 C1 C2 C3 -174.3(6)
O2 C2 C3 C8 -157.6(6)
C1 C2 C3 C8 19.8(10)
O2 C2 C3 C4 22.3(10)
C1 C2 C3 C4 -160.4(7)
C8 C3 C4 C5 0.1(10)
C2 C3 C4 C5 -179.7(6)
C3 C4 C5 C6 -0.2(11)
C4 C5 C6 C7 0.1(11)
C5 C6 C7 C8 0.1(10)
C6 C7 C8 C3 -0.2(10)
C6 C7 C8 S1 177.5(5)
C4 C3 C8 C7 0.0(10)
C2 C3 C8 C7 179.9(6)
C4 C3 C8 S1 -177.7(5)
C2 C3 C8 S1 2.1(8)
C2 C1 C9 O1 -7.6(11)
N1 C1 C9 O1 176.3(6)
C2 C1 C9 N2 169.2(6)
N1 C1 C9 N2 -6.8(9)
N3 C10 C11 C12 -0.7(10)
N2 C10 C11 C12 179.2(6)
C10 C11 C12 C13 -0.6(11)
C11 C12 C13 C14 1.1(11)
C12 C13 C14 N3 -0.4(11)
O5 C16 C17 C18 -48.6(15)
O6 C16 C17 C18 128.3(9)
C16 C17 C18 C19 174.7(8)
C17 C18 C19 C20 173.5(8)
C18 C19 C20 C21 178.1(8)
C19 C20 C21 C22 174.4(8)
C20 C21 C22 C23 179.9(8)
C2 C1 N1 C15 91.5(8)
C9 C1 N1 C15 -92.4(7)
C2 C1 N1 S1 -43.3(8)
C9 C1 N1 S1 132.8(5)
O1 C9 N2 C10 8.0(11)
C1 C9 N2 C10 -168.8(6)
N3 C10 N2 C9 168.5(6)
C11 C10 N2 C9 -11.4(11)
C13 C14 N3 C10 -1.0(11)
C11 C10 N3 C14 1.5(10)
N2 C10 N3 C14 -178.4(6)
C1 N1 S1 O4 170.5(5)
C15 N1 S1 O4 36.2(6)
C1 N1 S1 O3 -59.3(6)
C15 N1 S1 O3 166.5(6)
C1 N1 S1 C8 55.1(5)
C15 N1 S1 C8 -79.1(6)
C7 C8 S1 O4 30.8(6)
C3 C8 S1 O4 -151.4(5)
C7 C8 S1 O3 -101.3(6)
C3 C8 S1 O3 76.6(6)
C7 C8 S1 N1 145.9(5)
C3 C8 S1 N1 -36.2(6)

loop_
_cod_related_entry_id
_cod_related_entry_database
_cod_related_entry_code
1 ChemSpider 30661442
